data_4105726
loop_
_publ_author_name
'Hiromasa Tanaka'
'Akira Sasada'
'Tomohisa Kouno'
'Masahiro Yuki'
'Yoshihiro Miyake'
'Haruyuki Nakanishi'
'Yoshiaki Nishibayashi'
'Kazunari Yoshizawa'

_publ_section_title
;
 Molybdenum-Catalyzed Transformation of Molecular Dinitrogen into
 Silylamine: Experimental and DFT Study on the Remarkable Role of
 Ferrocenyldiphosphine Ligands
;
_journal_name_full 'Journal of the American Chemical Society'
_journal_page_first 3498
_journal_page_last 3506
_journal_paper_doi 10.1021/ja109181n
_journal_volume 133
_journal_year 2011
_chemical_formula_moiety 'C44 H54 Fe Mo N4 P4 '
_chemical_formula_sum 'C44 H54 Fe Mo N4 P4'
_chemical_formula_weight 914.62
_space_group_IT_number 14
_symmetry_cell_setting monoclinic
_symmetry_Int_Tables_number 14
_symmetry_space_group_name_Hall '-P 2yn'
_symmetry_space_group_name_H-M 'P 1 21/n 1'
_cell_angle_alpha 90.0000
_cell_angle_beta 100.2299(15)
_cell_angle_gamma 90.0000
_cell_formula_units_Z 4
_cell_length_a 10.5090(5)
_cell_length_b 19.7053(7)
_cell_length_c 20.8672(9)
_cell_measurement_reflns_used 21847
_cell_measurement_temperature 173.1
_cell_measurement_theta_max 27.4
_cell_measurement_theta_min 3.1
_cell_volume 4252.5(3)
_computing_cell_refinement PROCESS-AUTO
_computing_data_collection PROCESS-AUTO
_computing_data_reduction CrystalStructure
_computing_publication_material 'CrystalStructure 3.8'
_computing_structure_refinement CRYSTALS
_computing_structure_solution SIR97
_diffrn_ambient_temperature 173.1
_diffrn_detector_area_resol_mean 10.00
_diffrn_measured_fraction_theta_full 0.997
_diffrn_measured_fraction_theta_max 0.997
_diffrn_measurement_device_type 'Rigaku RAXIS-RAPID'
_diffrn_measurement_method \w
_diffrn_radiation_type 'Mo K\a'
_diffrn_radiation_wavelength 0.71075
_diffrn_reflns_av_R_equivalents 0.135
_diffrn_reflns_limit_h_max 12
_diffrn_reflns_limit_h_min -12
_diffrn_reflns_limit_k_max 23
_diffrn_reflns_limit_k_min -23
_diffrn_reflns_limit_l_max 25
_diffrn_reflns_limit_l_min -25
_diffrn_reflns_number 33593
_diffrn_reflns_theta_full 25.35
_diffrn_reflns_theta_max 25.35
_exptl_absorpt_coefficient_mu 0.822
_exptl_absorpt_correction_T_max 0.976
_exptl_absorpt_correction_T_min 0.837
_exptl_absorpt_correction_type numerical
_exptl_absorpt_process_details
;
    Higashi, T. (1999). Program for Absorption Correction.
    Rigaku Corporation, Tokyo, Japan.
;
_exptl_crystal_colour orange
_exptl_crystal_density_diffrn 1.428
_exptl_crystal_description platelet
_exptl_crystal_F_000 1896.00
_exptl_crystal_size_max 0.25
_exptl_crystal_size_mid 0.25
_exptl_crystal_size_min 0.03
_refine_diff_density_max 1.49
_refine_diff_density_min -1.61
_refine_ls_extinction_method none
_refine_ls_goodness_of_fit_ref 1.002
_refine_ls_hydrogen_treatment refall
_refine_ls_number_parameters 541
_refine_ls_number_reflns 7767
_refine_ls_R_factor_gt 0.0508
_refine_ls_shift/su_max 0.0000
_refine_ls_structure_factor_coef Fsqd
_refine_ls_weighting_details 'w = 1/[0.5500\s(Fo^2^)]/(4Fo^2^)'
_refine_ls_weighting_scheme calc
_refine_ls_wR_factor_ref 0.1330
_reflns_number_gt 3658
_reflns_number_total 7767
_reflns_threshold_expression F^2^>2.0\s(F^2^)
_cod_data_source_file ja109181n_si_002.cif
_cod_data_source_block '_Yuki278MoFe'
_cod_original_formula_sum 'C44 H54 Fe Mo N4 P4 '
_cod_database_code 4105726

loop_
_symmetry_equiv_pos_site_id
_symmetry_equiv_pos_as_xyz
1 +X,+Y,+Z
2 1/2-X,1/2+Y,1/2-Z
3 -X,-Y,-Z
4 1/2+X,1/2-Y,1/2+Z

loop_
_atom_site_label
_atom_site_type_symbol
_atom_site_fract_x
_atom_site_fract_y
_atom_site_fract_z
_atom_site_U_iso_or_equiv
_atom_site_adp_type
_atom_site_occupancy
_atom_site_symmetry_multiplicity
_atom_site_calc_flag
_atom_site_refinement_flags
Mo(1) Mo 0.67873(5) 0.22036(3) 0.11007(3) 0.02910(15) Uani 1.00 1 d .
Fe(1) Fe 0.75142(9) 0.25843(4) -0.09642(4) 0.0346(2) Uani 1.00 1 d .
P(1) P 0.64110(17) 0.32360(8) 0.03753(8) 0.0323(4) Uani 1.00 1 d .
P(2) P 0.77612(17) 0.14668(8) 0.03232(8) 0.0319(4) Uani 1.00 1 d .
P(3) P 0.75006(17) 0.13607(8) 0.19799(8) 0.0333(5) Uani 1.00 1 d .
P(4) P 0.54285(17) 0.26936(8) 0.18414(8) 0.0328(4) Uani 1.00 1 d .
N(1) N 0.8445(5) 0.2663(2) 0.1484(2) 0.0347(16) Uani 1.00 1 d .
N(2) N 0.9401(5) 0.2905(2) 0.1713(2) 0.0439(18) Uani 1.00 1 d .
N(3) N 0.5137(5) 0.1764(2) 0.0696(2) 0.0346(16) Uani 1.00 1 d .
N(4) N 0.4182(5) 0.1520(2) 0.0464(2) 0.0434(18) Uani 1.00 1 d .
C(1) C 0.7219(6) 0.3324(2) -0.0321(3) 0.0336(19) Uani 1.00 1 d .
C(2) C 0.6766(7) 0.3531(3) -0.0976(3) 0.043(2) Uani 1.00 1 d .
C(3) C 0.7812(7) 0.3532(3) -0.1317(3) 0.048(2) Uani 1.00 1 d .
C(4) C 0.8931(7) 0.3312(3) -0.0887(3) 0.043(2) Uani 1.00 1 d .
C(5) C 0.8577(6) 0.3191(3) -0.0276(3) 0.038(2) Uani 1.00 1 d .
C(6) C 0.7109(6) 0.4004(2) 0.0812(2) 0.040(2) Uani 1.00 1 d .
C(7) C 0.7003(8) 0.4669(3) 0.0446(3) 0.068(2) Uani 1.00 1 d .
C(8) C 0.4799(6) 0.3574(3) 0.0021(3) 0.039(2) Uani 1.00 1 d .
C(9) C 0.3847(6) 0.3089(3) -0.0373(3) 0.043(2) Uani 1.00 1 d .
C(10) C 0.7428(6) 0.1655(3) -0.0543(2) 0.0323(19) Uani 1.00 1 d .
C(11) C 0.8240(6) 0.1626(2) -0.1024(2) 0.0331(19) Uani 1.00 1 d .
C(12) C 0.7514(6) 0.1815(3) -0.1636(3) 0.041(2) Uani 1.00 1 d .
C(13) C 0.6244(7) 0.1962(3) -0.1554(3) 0.042(2) Uani 1.00 1 d .
C(14) C 0.6169(6) 0.1862(2) -0.0885(3) 0.039(2) Uani 1.00 1 d .
C(15) C 0.7030(6) 0.0608(2) 0.0261(2) 0.0356(19) Uani 1.00 1 d .
C(16) C 0.7625(7) 0.0074(3) -0.0133(3) 0.049(2) Uani 1.00 1 d .
C(17) C 0.9487(6) 0.1230(3) 0.0419(3) 0.039(2) Uani 1.00 1 d .
C(18) C 1.0484(6) 0.1796(3) 0.0535(3) 0.044(2) Uani 1.00 1 d .
C(19) C 0.8123(6) 0.1734(3) 0.2788(2) 0.043(2) Uani 1.00 1 d .
C(20) C 0.8934(6) 0.0832(3) 0.1941(2) 0.0339(19) Uani 1.00 1 d .
C(21) C 1.0171(6) 0.1116(3) 0.2055(3) 0.041(2) Uani 1.00 1 d .
C(22) C 1.1246(6) 0.0730(3) 0.1990(3) 0.044(2) Uani 1.00 1 d .
C(23) C 1.1103(6) 0.0053(3) 0.1822(3) 0.042(2) Uani 1.00 1 d .
C(24) C 0.9899(6) -0.0232(3) 0.1716(3) 0.040(2) Uani 1.00 1 d .
C(25) C 0.8831(6) 0.0145(3) 0.1777(2) 0.037(2) Uani 1.00 1 d .
C(26) C 0.6382(6) 0.0718(3) 0.2200(3) 0.036(2) Uani 1.00 1 d .
C(27) C 0.5444(6) 0.0446(3) 0.1716(3) 0.0354(19) Uani 1.00 1 d .
C(28) C 0.4573(7) -0.0041(3) 0.1860(3) 0.048(2) Uani 1.00 1 d .
C(29) C 0.4627(7) -0.0252(3) 0.2497(3) 0.058(2) Uani 1.00 1 d .
C(30) C 0.5538(7) 0.0005(4) 0.2975(3) 0.064(2) Uani 1.00 1 d .
C(31) C 0.6422(7) 0.0480(3) 0.2831(3) 0.055(2) Uani 1.00 1 d .
C(32) C 0.4312(6) 0.2069(3) 0.2096(3) 0.048(2) Uani 1.00 1 d .
C(33) C 0.6219(6) 0.3044(2) 0.2630(2) 0.0321(18) Uani 1.00 1 d .
C(34) C 0.5852(6) 0.2869(3) 0.3219(2) 0.038(2) Uani 1.00 1 d .
C(35) C 0.6555(7) 0.3090(3) 0.3804(3) 0.052(2) Uani 1.00 1 d .
C(36) C 0.7639(7) 0.3490(3) 0.3816(3) 0.052(2) Uani 1.00 1 d .
C(37) C 0.7999(6) 0.3672(3) 0.3238(3) 0.043(2) Uani 1.00 1 d .
C(38) C 0.7311(6) 0.3451(2) 0.2654(3) 0.036(2) Uani 1.00 1 d .
C(39) C 0.4202(6) 0.3362(3) 0.1585(3) 0.037(2) Uani 1.00 1 d .
C(40) C 0.4458(7) 0.4051(3) 0.1734(3) 0.045(2) Uani 1.00 1 d .
C(41) C 0.3560(8) 0.4544(3) 0.1505(3) 0.060(2) Uani 1.00 1 d .
C(42) C 0.2389(8) 0.4369(4) 0.1133(4) 0.066(3) Uani 1.00 1 d .
C(43) C 0.2102(7) 0.3704(4) 0.0991(3) 0.065(2) Uani 1.00 1 d .
C(44) C 0.3012(6) 0.3200(3) 0.1209(3) 0.052(2) Uani 1.00 1 d .
H(1) H 0.5881 0.3651 -0.1160 0.051 Uiso 1.00 1 c R
H(2) H 0.7779 0.3659 -0.1769 0.058 Uiso 1.00 1 c R
H(3) H 0.9792 0.3261 -0.0989 0.053 Uiso 1.00 1 c R
H(4) H 0.9151 0.3034 0.0112 0.045 Uiso 1.00 1 c R
H(5) H 0.6683 0.4063 0.1185 0.047 Uiso 1.00 1 c R
H(6) H 0.8021 0.3917 0.0962 0.047 Uiso 1.00 1 c R
H(7) H 0.6120 0.4833 0.0392 0.077 Uiso 1.00 1 c R
H(8) H 0.7580 0.5001 0.0688 0.077 Uiso 1.00 1 c R
H(9) H 0.7238 0.4600 0.0022 0.077 Uiso 1.00 1 c R
H(10) H 0.4408 0.3739 0.0379 0.047 Uiso 1.00 1 c R
H(11) H 0.4928 0.3951 -0.0259 0.048 Uiso 1.00 1 c R
H(12) H 0.4196 0.2932 -0.0746 0.050 Uiso 1.00 1 c R
H(13) H 0.3704 0.2704 -0.0105 0.050 Uiso 1.00 1 c R
H(14) H 0.3034 0.3322 -0.0520 0.050 Uiso 1.00 1 c R
H(15) H 0.9144 0.1495 -0.0945 0.040 Uiso 1.00 1 c R
H(16) H 0.7833 0.1847 -0.2043 0.050 Uiso 1.00 1 c R
H(17) H 0.5537 0.2101 -0.1893 0.049 Uiso 1.00 1 c R
H(18) H 0.5408 0.1922 -0.0688 0.046 Uiso 1.00 1 c R
H(19) H 0.7104 0.0432 0.0701 0.042 Uiso 1.00 1 c R
H(20) H 0.6124 0.0655 0.0069 0.042 Uiso 1.00 1 c R
H(21) H 0.8417 -0.0103 0.0123 0.060 Uiso 1.00 1 c R
H(22) H 0.7018 -0.0295 -0.0252 0.060 Uiso 1.00 1 c R
H(23) H 0.7817 0.0287 -0.0524 0.060 Uiso 1.00 1 c R
H(24) H 0.9671 0.0917 0.0782 0.046 Uiso 1.00 1 c R
H(25) H 0.9603 0.1001 0.0022 0.046 Uiso 1.00 1 c R
H(26) H 1.0325 0.2071 0.0899 0.053 Uiso 1.00 1 c R
H(27) H 1.1345 0.1603 0.0636 0.053 Uiso 1.00 1 c R
H(28) H 1.0416 0.2078 0.0149 0.053 Uiso 1.00 1 c R
H(29) H 0.9048 0.1805 0.2833 0.051 Uiso 1.00 1 c R
H(30) H 0.7951 0.1426 0.3126 0.051 Uiso 1.00 1 c R
H(31) H 0.7699 0.2164 0.2831 0.051 Uiso 1.00 1 c R
H(32) H 1.0269 0.1591 0.2175 0.048 Uiso 1.00 1 c R
H(33) H 1.2101 0.0932 0.2072 0.051 Uiso 1.00 1 c R
H(34) H 1.1857 -0.0212 0.1774 0.051 Uiso 1.00 1 c R
H(35) H 0.9810 -0.0708 0.1598 0.048 Uiso 1.00 1 c R
H(36) H 0.7985 -0.0067 0.1708 0.044 Uiso 1.00 1 c R
H(37) H 0.5389 0.0603 0.1272 0.043 Uiso 1.00 1 c R
H(38) H 0.3946 -0.0239 0.1513 0.058 Uiso 1.00 1 c R
H(39) H 0.4001 -0.0577 0.2599 0.069 Uiso 1.00 1 c R
H(40) H 0.5567 -0.0146 0.3420 0.077 Uiso 1.00 1 c R
H(41) H 0.7087 0.0651 0.3175 0.064 Uiso 1.00 1 c R
H(42) H 0.3500 0.2070 0.1790 0.059 Uiso 1.00 1 c R
H(43) H 0.4153 0.2185 0.2527 0.059 Uiso 1.00 1 c R
H(44) H 0.4700 0.1622 0.2107 0.059 Uiso 1.00 1 c R
H(45) H 0.5077 0.2600 0.3215 0.046 Uiso 1.00 1 c R
H(46) H 0.6298 0.2957 0.4210 0.063 Uiso 1.00 1 c R
H(47) H 0.8136 0.3644 0.4227 0.061 Uiso 1.00 1 c R
H(48) H 0.8749 0.3961 0.3247 0.050 Uiso 1.00 1 c R
H(49) H 0.7585 0.3578 0.2250 0.043 Uiso 1.00 1 c R
H(50) H 0.5280 0.4176 0.1998 0.055 Uiso 1.00 1 c R
H(51) H 0.3754 0.5017 0.1606 0.072 Uiso 1.00 1 c R
H(52) H 0.1761 0.4718 0.0978 0.083 Uiso 1.00 1 c R
H(53) H 0.1270 0.3587 0.0733 0.078 Uiso 1.00 1 c R
H(54) H 0.2814 0.2728 0.1104 0.062 Uiso 1.00 1 c R

loop_
_atom_site_aniso_label
_atom_site_aniso_U_11
_atom_site_aniso_U_22
_atom_site_aniso_U_33
_atom_site_aniso_U_12
_atom_site_aniso_U_13
_atom_site_aniso_U_23
Mo(1) 0.0318(3) 0.0297(3) 0.0256(3) -0.0001(2) 0.0043(2) -0.0011(2)
Fe(1) 0.0408(6) 0.0348(5) 0.0286(5) -0.0005(4) 0.0070(4) 0.0007(4)
P(1) 0.0379(10) 0.0298(9) 0.0289(9) 0.0027(7) 0.0051(8) 0.0006(7)
P(2) 0.0359(10) 0.0321(9) 0.0271(9) 0.0028(7) 0.0040(7) 0.0017(7)
P(3) 0.0333(10) 0.0367(10) 0.0289(9) 0.0017(8) 0.0027(7) 0.0005(7)
P(4) 0.0362(10) 0.0343(9) 0.0294(9) -0.0012(8) 0.0099(7) -0.0024(7)
N(1) 0.046(3) 0.031(3) 0.028(3) 0.000(2) 0.009(2) -0.002(2)
N(2) 0.038(3) 0.045(3) 0.048(3) 0.001(2) 0.005(3) -0.004(2)
N(3) 0.049(3) 0.028(2) 0.026(3) -0.004(2) 0.003(2) -0.001(2)
N(4) 0.044(3) 0.042(3) 0.042(3) -0.002(3) 0.004(3) 0.000(2)
C(1) 0.038(4) 0.027(3) 0.034(3) 0.005(2) 0.002(3) 0.010(2)
C(2) 0.059(5) 0.033(3) 0.036(4) -0.003(3) 0.012(3) 0.007(3)
C(3) 0.080(6) 0.036(4) 0.030(4) -0.000(3) 0.016(4) -0.008(3)
C(4) 0.050(5) 0.045(4) 0.036(4) -0.003(3) 0.016(3) -0.009(3)
C(5) 0.043(4) 0.035(3) 0.034(4) -0.002(3) 0.007(3) -0.010(3)
C(6) 0.050(4) 0.037(3) 0.031(3) 0.004(3) 0.004(3) 0.002(3)
C(7) 0.108(7) 0.032(4) 0.052(5) -0.008(4) -0.015(4) -0.001(3)
C(8) 0.043(4) 0.041(4) 0.034(3) 0.009(3) 0.009(3) -0.004(3)
C(9) 0.041(4) 0.045(4) 0.038(4) 0.002(3) -0.003(3) 0.004(3)
C(10) 0.031(3) 0.040(3) 0.027(3) 0.005(3) 0.007(3) -0.004(2)
C(11) 0.044(4) 0.025(3) 0.030(3) -0.005(3) 0.006(3) -0.001(2)
C(12) 0.046(4) 0.043(4) 0.035(4) -0.010(3) 0.008(3) -0.001(3)
C(13) 0.049(4) 0.045(4) 0.030(3) -0.006(3) -0.001(3) 0.011(3)
C(14) 0.036(4) 0.033(3) 0.045(4) 0.002(3) 0.002(3) -0.004(3)
C(15) 0.042(4) 0.036(3) 0.028(3) 0.002(3) 0.004(3) 0.006(2)
C(16) 0.065(5) 0.038(4) 0.047(4) -0.002(3) 0.017(4) -0.002(3)
C(17) 0.040(4) 0.047(4) 0.028(3) 0.001(3) 0.003(3) 0.002(3)
C(18) 0.037(4) 0.053(4) 0.043(4) 0.001(3) 0.009(3) 0.006(3)
C(19) 0.051(4) 0.040(4) 0.036(4) 0.007(3) 0.001(3) 0.001(3)
C(20) 0.033(4) 0.037(3) 0.031(3) -0.002(3) 0.004(3) 0.001(2)
C(21) 0.040(4) 0.042(4) 0.037(4) -0.003(3) 0.001(3) -0.004(3)
C(22) 0.030(4) 0.061(4) 0.036(4) -0.001(3) -0.002(3) 0.001(3)
C(23) 0.039(4) 0.050(4) 0.038(4) 0.010(3) 0.006(3) 0.003(3)
C(24) 0.047(4) 0.036(3) 0.038(4) 0.003(3) 0.008(3) 0.003(3)
C(25) 0.030(4) 0.044(4) 0.036(3) -0.001(3) 0.005(3) 0.008(3)
C(26) 0.035(4) 0.041(3) 0.031(3) 0.009(3) 0.002(3) 0.005(3)
C(27) 0.039(4) 0.035(3) 0.033(3) 0.006(3) 0.008(3) -0.003(3)
C(28) 0.042(4) 0.052(4) 0.049(4) 0.000(3) 0.006(3) 0.006(3)
C(29) 0.040(4) 0.066(5) 0.066(5) -0.004(4) 0.008(4) 0.013(4)
C(30) 0.058(5) 0.085(6) 0.050(5) -0.009(4) 0.010(4) 0.022(4)
C(31) 0.044(5) 0.068(5) 0.048(4) -0.010(4) -0.002(3) 0.016(4)
C(32) 0.053(4) 0.043(4) 0.052(4) -0.009(3) 0.016(3) -0.005(3)
C(33) 0.037(4) 0.033(3) 0.025(3) 0.011(3) 0.001(3) 0.005(2)
C(34) 0.045(4) 0.043(4) 0.028(3) 0.012(3) 0.012(3) 0.012(3)
C(35) 0.054(5) 0.075(5) 0.028(4) 0.020(4) 0.011(3) 0.006(3)
C(36) 0.050(5) 0.068(5) 0.035(4) 0.016(4) -0.004(3) -0.006(3)
C(37) 0.043(4) 0.042(4) 0.039(4) 0.008(3) -0.006(3) -0.013(3)
C(38) 0.041(4) 0.032(3) 0.034(4) 0.001(3) 0.008(3) 0.000(2)
C(39) 0.045(4) 0.033(3) 0.036(4) 0.003(3) 0.013(3) 0.004(3)
C(40) 0.062(5) 0.050(4) 0.026(3) 0.008(3) 0.010(3) -0.000(3)
C(41) 0.078(6) 0.048(4) 0.052(5) 0.030(4) 0.011(4) 0.003(3)
C(42) 0.066(6) 0.074(6) 0.066(6) 0.029(5) 0.031(5) 0.023(4)
C(43) 0.038(5) 0.094(6) 0.062(5) 0.013(4) 0.004(4) 0.031(5)
C(44) 0.036(4) 0.061(5) 0.057(5) 0.003(3) 0.006(3) -0.003(3)

loop_
_atom_type_symbol
_atom_type_description
_atom_type_scat_dispersion_real
_atom_type_scat_dispersion_imag
_atom_type_scat_source
C C 0.003 0.002
;
International Tables for Crystallography
(1992, Vol. C, Tables 4.2.6.8 and 6.1.1.4)
;
H H 0.000 0.000
;
International Tables for Crystallography
(1992, Vol. C, Table 6.1.1.4)
;
Fe Fe 0.346 0.844
;
International Tables for Crystallography
(1992, Vol. C, Tables 4.2.6.8 and 6.1.1.4)
;
N N 0.006 0.003
;
International Tables for Crystallography
(1992, Vol. C, Tables 4.2.6.8 and 6.1.1.4)
;
P P 0.102 0.094
;
International Tables for Crystallography
(1992, Vol. C, Tables 4.2.6.8 and 6.1.1.4)
;
Mo Mo -1.683 0.686
;
International Tables for Crystallography
(1992, Vol. C, Tables 4.2.6.8 and 6.1.1.4)
;

loop_
_geom_angle_atom_site_label_1
_geom_angle_atom_site_label_2
_geom_angle_atom_site_label_3
_geom_angle
_geom_angle_publ_flag
P(1) Mo(1) P(2) 96.68(5) yes
P(1) Mo(1) P(3) 166.92(5) yes
P(1) Mo(1) P(4) 90.79(5) yes
P(1) Mo(1) N(1) 84.69(14) yes
P(1) Mo(1) N(3) 93.70(14) yes
P(2) Mo(1) P(3) 89.23(5) yes
P(2) Mo(1) P(4) 165.61(5) yes
P(2) Mo(1) N(1) 95.35(16) yes
P(2) Mo(1) N(3) 84.22(16) yes
P(3) Mo(1) P(4) 86.09(5) yes
P(3) Mo(1) N(1) 83.14(14) yes
P(3) Mo(1) N(3) 98.52(14) yes
P(4) Mo(1) N(1) 97.58(16) yes
P(4) Mo(1) N(3) 83.03(16) yes
N(1) Mo(1) N(3) 178.3(2) yes
C(1) Fe(1) C(2) 41.0(2) yes
C(1) Fe(1) C(3) 68.7(2) yes
C(1) Fe(1) C(4) 69.1(2) yes
C(1) Fe(1) C(5) 41.2(2) yes
C(1) Fe(1) C(10) 109.5(2) yes
C(1) Fe(1) C(11) 143.1(2) yes
C(1) Fe(1) C(12) 171.3(2) yes
C(1) Fe(1) C(13) 131.5(2) yes
C(1) Fe(1) C(14) 104.9(2) yes
C(2) Fe(1) C(3) 40.5(3) yes
C(2) Fe(1) C(4) 68.4(2) yes
C(2) Fe(1) C(5) 68.4(2) yes
C(2) Fe(1) C(10) 141.8(2) yes
C(2) Fe(1) C(11) 175.9(2) yes
C(2) Fe(1) C(12) 135.7(2) yes
C(2) Fe(1) C(13) 109.5(2) yes
C(2) Fe(1) C(14) 111.9(2) yes
C(3) Fe(1) C(4) 40.3(2) yes
C(3) Fe(1) C(5) 67.7(2) yes
C(3) Fe(1) C(10) 173.1(2) yes
C(3) Fe(1) C(11) 137.3(3) yes
C(3) Fe(1) C(12) 114.0(2) yes
C(3) Fe(1) C(13) 116.9(2) yes
C(3) Fe(1) C(14) 145.0(2) yes
C(4) Fe(1) C(5) 40.3(2) yes
C(4) Fe(1) C(10) 132.9(2) yes
C(4) Fe(1) C(11) 112.1(2) yes
C(4) Fe(1) C(12) 118.6(2) yes
C(4) Fe(1) C(13) 148.1(2) yes
C(4) Fe(1) C(14) 171.0(2) yes
C(5) Fe(1) C(10) 106.4(2) yes
C(5) Fe(1) C(11) 114.8(2) yes
C(5) Fe(1) C(12) 147.3(2) yes
C(5) Fe(1) C(13) 170.9(2) yes
C(5) Fe(1) C(14) 130.8(2) yes
C(10) Fe(1) C(11) 40.9(2) yes
C(10) Fe(1) C(12) 68.8(2) yes
C(10) Fe(1) C(13) 69.4(2) yes
C(10) Fe(1) C(14) 41.6(2) yes
C(11) Fe(1) C(12) 40.3(2) yes
C(11) Fe(1) C(13) 67.8(2) yes
C(11) Fe(1) C(14) 68.4(2) yes
C(12) Fe(1) C(13) 39.9(2) yes
C(12) Fe(1) C(14) 68.0(2) yes
C(13) Fe(1) C(14) 40.8(2) yes
Mo(1) P(1) C(1) 120.73(19) yes
Mo(1) P(1) C(6) 110.96(19) yes
Mo(1) P(1) C(8) 124.4(2) yes
C(1) P(1) C(6) 96.6(2) yes
C(1) P(1) C(8) 99.9(2) yes
C(6) P(1) C(8) 99.0(2) yes
Mo(1) P(2) C(10) 119.6(2) yes
Mo(1) P(2) C(15) 111.1(2) yes
Mo(1) P(2) C(17) 125.3(2) yes
C(10) P(2) C(15) 96.5(2) yes
C(10) P(2) C(17) 99.8(2) yes
C(15) P(2) C(17) 99.4(2) yes
Mo(1) P(3) C(19) 114.7(2) yes
Mo(1) P(3) C(20) 119.1(2) yes
Mo(1) P(3) C(26) 121.40(19) yes
C(19) P(3) C(20) 96.0(2) yes
C(19) P(3) C(26) 100.6(2) yes
C(20) P(3) C(26) 100.6(2) yes
Mo(1) P(4) C(32) 112.8(2) yes
Mo(1) P(4) C(33) 119.0(2) yes
Mo(1) P(4) C(39) 123.0(2) yes
C(32) P(4) C(33) 101.7(2) yes
C(32) P(4) C(39) 96.4(3) yes
C(33) P(4) C(39) 99.9(2) yes
Mo(1) N(1) N(2) 177.7(4) yes
Mo(1) N(3) N(4) 179.1(4) yes
Fe(1) C(1) P(1) 127.2(3) yes
Fe(1) C(1) C(2) 68.8(3) yes
Fe(1) C(1) C(5) 69.4(3) yes
P(1) C(1) C(2) 132.1(5) yes
P(1) C(1) C(5) 122.0(4) yes
C(2) C(1) C(5) 105.9(6) yes
Fe(1) C(2) C(1) 70.2(3) yes
Fe(1) C(2) C(3) 70.8(3) yes
C(1) C(2) C(3) 109.0(6) yes
Fe(1) C(3) C(2) 68.7(3) yes
Fe(1) C(3) C(4) 69.9(3) yes
C(2) C(3) C(4) 108.4(6) yes
Fe(1) C(4) C(3) 69.8(3) yes
Fe(1) C(4) C(5) 69.4(3) yes
C(3) C(4) C(5) 107.6(6) yes
Fe(1) C(5) C(1) 69.4(3) yes
Fe(1) C(5) C(4) 70.3(3) yes
C(1) C(5) C(4) 109.1(5) yes
P(1) C(6) C(7) 118.2(4) yes
P(1) C(8) C(9) 117.3(4) yes
Fe(1) C(10) P(2) 126.6(3) yes
Fe(1) C(10) C(11) 69.9(3) yes
Fe(1) C(10) C(14) 68.9(3) yes
P(2) C(10) C(11) 131.1(4) yes
P(2) C(10) C(14) 123.1(5) yes
C(11) C(10) C(14) 105.8(5) yes
Fe(1) C(11) C(10) 69.2(3) yes
Fe(1) C(11) C(12) 70.4(3) yes
C(10) C(11) C(12) 109.2(5) yes
Fe(1) C(12) C(11) 69.3(3) yes
Fe(1) C(12) C(13) 69.7(3) yes
C(11) C(12) C(13) 108.5(6) yes
Fe(1) C(13) C(12) 70.4(3) yes
Fe(1) C(13) C(14) 68.8(3) yes
C(12) C(13) C(14) 108.0(5) yes
Fe(1) C(14) C(10) 69.5(3) yes
Fe(1) C(14) C(13) 70.4(3) yes
C(10) C(14) C(13) 108.5(6) yes
P(2) C(15) C(16) 117.4(4) yes
P(2) C(17) C(18) 117.9(4) yes
P(3) C(20) C(21) 120.6(4) yes
P(3) C(20) C(25) 122.0(4) yes
C(21) C(20) C(25) 117.4(6) yes
C(20) C(21) C(22) 120.8(6) yes
C(21) C(22) C(23) 120.0(6) yes
C(22) C(23) C(24) 119.7(6) yes
C(23) C(24) C(25) 120.8(6) yes
C(20) C(25) C(24) 121.3(6) yes
P(3) C(26) C(27) 119.1(4) yes
P(3) C(26) C(31) 123.7(4) yes
C(27) C(26) C(31) 117.2(6) yes
C(26) C(27) C(28) 121.2(6) yes
C(27) C(28) C(29) 119.7(6) yes
C(28) C(29) C(30) 120.0(7) yes
C(29) C(30) C(31) 120.3(7) yes
C(26) C(31) C(30) 121.6(6) yes
P(4) C(33) C(34) 122.9(4) yes
P(4) C(33) C(38) 119.1(4) yes
C(34) C(33) C(38) 117.7(5) yes
C(33) C(34) C(35) 120.9(6) yes
C(34) C(35) C(36) 120.4(6) yes
C(35) C(36) C(37) 119.2(6) yes
C(36) C(37) C(38) 120.9(6) yes
C(33) C(38) C(37) 120.9(6) yes
P(4) C(39) C(40) 121.7(4) yes
P(4) C(39) C(44) 120.6(4) yes
C(40) C(39) C(44) 117.6(6) yes
C(39) C(40) C(41) 120.6(6) yes
C(40) C(41) C(42) 120.5(6) yes
C(41) C(42) C(43) 120.3(7) yes
C(42) C(43) C(44) 119.9(7) yes
C(39) C(44) C(43) 121.1(6) yes
Fe(1) C(2) H(1) 124.9 no
C(1) C(2) H(1) 125.6 no
C(3) C(2) H(1) 125.4 no
Fe(1) C(3) H(2) 127.0 no
C(2) C(3) H(2) 126.4 no
C(4) C(3) H(2) 125.3 no
Fe(1) C(4) H(3) 127.1 no
C(3) C(4) H(3) 126.6 no
C(5) C(4) H(3) 125.8 no
Fe(1) C(5) H(4) 125.5 no
C(1) C(5) H(4) 125.2 no
C(4) C(5) H(4) 125.7 no
P(1) C(6) H(5) 107.0 no
P(1) C(6) H(6) 107.2 no
C(7) C(6) H(5) 107.5 no
C(7) C(6) H(6) 107.2 no
H(5) C(6) H(6) 109.5 no
C(6) C(7) H(7) 109.3 no
C(6) C(7) H(8) 109.8 no
C(6) C(7) H(9) 109.4 no
H(7) C(7) H(8) 109.5 no
H(7) C(7) H(9) 109.5 no
H(8) C(7) H(9) 109.5 no
P(1) C(8) H(10) 107.3 no
P(1) C(8) H(11) 107.5 no
C(9) C(8) H(10) 107.4 no
C(9) C(8) H(11) 107.7 no
H(10) C(8) H(11) 109.5 no
C(8) C(9) H(12) 109.3 no
C(8) C(9) H(13) 109.6 no
C(8) C(9) H(14) 109.5 no
H(12) C(9) H(13) 109.5 no
H(12) C(9) H(14) 109.5 no
H(13) C(9) H(14) 109.5 no
Fe(1) C(11) H(15) 126.7 no
C(10) C(11) H(15) 125.4 no
C(12) C(11) H(15) 125.3 no
Fe(1) C(12) H(16) 126.2 no
C(11) C(12) H(16) 126.3 no
C(13) C(12) H(16) 125.2 no
Fe(1) C(13) H(17) 126.9 no
C(12) C(13) H(17) 126.2 no
C(14) C(13) H(17) 125.8 no
Fe(1) C(14) H(18) 125.9 no
C(10) C(14) H(18) 125.2 no
C(13) C(14) H(18) 126.3 no
P(2) C(15) H(19) 107.3 no
P(2) C(15) H(20) 107.8 no
C(16) C(15) H(19) 106.9 no
C(16) C(15) H(20) 107.9 no
H(19) C(15) H(20) 109.5 no
C(15) C(16) H(21) 110.0 no
C(15) C(16) H(22) 109.8 no
C(15) C(16) H(23) 108.7 no
H(21) C(16) H(22) 109.5 no
H(21) C(16) H(23) 109.5 no
H(22) C(16) H(23) 109.5 no
P(2) C(17) H(24) 107.5 no
P(2) C(17) H(25) 107.1 no
C(18) C(17) H(24) 107.8 no
C(18) C(17) H(25) 106.9 no
H(24) C(17) H(25) 109.5 no
C(17) C(18) H(26) 108.9 no
C(17) C(18) H(27) 109.6 no
C(17) C(18) H(28) 109.9 no
H(26) C(18) H(27) 109.5 no
H(26) C(18) H(28) 109.5 no
H(27) C(18) H(28) 109.5 no
P(3) C(19) H(29) 109.3 no
P(3) C(19) H(30) 109.4 no
P(3) C(19) H(31) 109.7 no
H(29) C(19) H(30) 109.5 no
H(29) C(19) H(31) 109.5 no
H(30) C(19) H(31) 109.5 no
C(20) C(21) H(32) 118.9 no
C(22) C(21) H(32) 120.2 no
C(21) C(22) H(33) 120.2 no
C(23) C(22) H(33) 119.8 no
C(22) C(23) H(34) 119.6 no
C(24) C(23) H(34) 120.7 no
C(23) C(24) H(35) 119.0 no
C(25) C(24) H(35) 120.3 no
C(20) C(25) H(36) 118.9 no
C(24) C(25) H(36) 119.8 no
C(26) C(27) H(37) 119.1 no
C(28) C(27) H(37) 119.7 no
C(27) C(28) H(38) 119.9 no
C(29) C(28) H(38) 120.3 no
C(28) C(29) H(39) 119.7 no
C(30) C(29) H(39) 120.3 no
C(29) C(30) H(40) 119.3 no
C(31) C(30) H(40) 120.5 no
C(26) C(31) H(41) 118.7 no
C(30) C(31) H(41) 119.6 no
P(4) C(32) H(42) 109.9 no
P(4) C(32) H(43) 109.5 no
P(4) C(32) H(44) 109.0 no
H(42) C(32) H(43) 109.5 no
H(42) C(32) H(44) 109.5 no
H(43) C(32) H(44) 109.5 no
C(33) C(34) H(45) 119.3 no
C(35) C(34) H(45) 119.8 no
C(34) C(35) H(46) 120.0 no
C(36) C(35) H(46) 119.7 no
C(35) C(36) H(47) 120.5 no
C(37) C(36) H(47) 120.3 no
C(36) C(37) H(48) 119.2 no
C(38) C(37) H(48) 120.0 no
C(33) C(38) H(49) 119.1 no
C(37) C(38) H(49) 119.9 no
C(39) C(40) H(50) 119.2 no
C(41) C(40) H(50) 120.2 no
C(40) C(41) H(51) 119.8 no
C(42) C(41) H(51) 119.7 no
C(41) C(42) H(52) 119.9 no
C(43) C(42) H(52) 119.9 no
C(42) C(43) H(53) 119.5 no
C(44) C(43) H(53) 120.6 no
C(39) C(44) H(54) 118.9 no
C(43) C(44) H(54) 120.0 no

loop_
_geom_bond_atom_site_label_1
_geom_bond_atom_site_label_2
_geom_bond_distance
_geom_bond_publ_flag
Mo(1) P(1) 2.5246(16) yes
Mo(1) P(2) 2.5254(18) yes
Mo(1) P(3) 2.4896(16) yes
Mo(1) P(4) 2.4788(19) yes
Mo(1) N(1) 1.999(5) yes
Mo(1) N(3) 1.988(5) yes
Fe(1) C(1) 2.042(6) yes
Fe(1) C(2) 2.023(6) yes
Fe(1) C(3) 2.051(6) yes
Fe(1) C(4) 2.053(7) yes
Fe(1) C(5) 2.042(6) yes
Fe(1) C(10) 2.041(6) yes
Fe(1) C(11) 2.050(5) yes
Fe(1) C(12) 2.064(6) yes
Fe(1) C(13) 2.054(6) yes
Fe(1) C(14) 2.034(6) yes
P(1) C(1) 1.817(7) yes
P(1) C(6) 1.851(5) yes
P(1) C(8) 1.848(6) yes
P(2) C(10) 1.817(6) yes
P(2) C(15) 1.853(5) yes
P(2) C(17) 1.849(6) yes
P(3) C(19) 1.850(5) yes
P(3) C(20) 1.845(6) yes
P(3) C(26) 1.841(6) yes
P(4) C(32) 1.843(7) yes
P(4) C(33) 1.841(5) yes
P(4) C(39) 1.854(6) yes
N(1) N(2) 1.139(7) yes
N(3) N(4) 1.140(7) yes
C(1) C(2) 1.425(8) yes
C(1) C(5) 1.437(9) yes
C(2) C(3) 1.412(11) yes
C(3) C(4) 1.414(9) yes
C(4) C(5) 1.412(9) yes
C(6) C(7) 1.511(8) yes
C(8) C(9) 1.516(8) yes
C(10) C(11) 1.430(9) yes
C(10) C(14) 1.446(8) yes
C(11) C(12) 1.416(8) yes
C(12) C(13) 1.405(10) yes
C(13) C(14) 1.427(9) yes
C(15) C(16) 1.535(9) yes
C(17) C(18) 1.520(8) yes
C(20) C(21) 1.396(9) yes
C(20) C(25) 1.396(8) yes
C(21) C(22) 1.389(9) yes
C(22) C(23) 1.380(9) yes
C(23) C(24) 1.367(9) yes
C(24) C(25) 1.371(9) yes
C(26) C(27) 1.387(8) yes
C(26) C(31) 1.391(9) yes
C(27) C(28) 1.396(9) yes
C(28) C(29) 1.383(10) yes
C(29) C(30) 1.352(10) yes
C(30) C(31) 1.389(11) yes
C(33) C(34) 1.396(9) yes
C(33) C(38) 1.394(9) yes
C(34) C(35) 1.380(8) yes
C(35) C(36) 1.382(11) yes
C(36) C(37) 1.374(10) yes
C(37) C(38) 1.373(8) yes
C(39) C(40) 1.407(8) yes
C(39) C(44) 1.390(9) yes
C(40) C(41) 1.380(10) yes
C(41) C(42) 1.377(11) yes
C(42) C(43) 1.364(12) yes
C(43) C(44) 1.398(11) yes
C(2) H(1) 0.970 no
C(3) H(2) 0.970 no
C(4) H(3) 0.970 no
C(5) H(4) 0.970 no
C(6) H(5) 0.970 no
C(6) H(6) 0.970 no
C(7) H(7) 0.970 no
C(7) H(8) 0.970 no
C(7) H(9) 0.970 no
C(8) H(10) 0.970 no
C(8) H(11) 0.970 no
C(9) H(12) 0.970 no
C(9) H(13) 0.970 no
C(9) H(14) 0.970 no
C(11) H(15) 0.970 no
C(12) H(16) 0.970 no
C(13) H(17) 0.970 no
C(14) H(18) 0.970 no
C(15) H(19) 0.970 no
C(15) H(20) 0.970 no
C(16) H(21) 0.970 no
C(16) H(22) 0.970 no
C(16) H(23) 0.970 no
C(17) H(24) 0.970 no
C(17) H(25) 0.970 no
C(18) H(26) 0.970 no
C(18) H(27) 0.970 no
C(18) H(28) 0.970 no
C(19) H(29) 0.970 no
C(19) H(30) 0.970 no
C(19) H(31) 0.970 no
C(21) H(32) 0.970 no
C(22) H(33) 0.970 no
C(23) H(34) 0.970 no
C(24) H(35) 0.970 no
C(25) H(36) 0.970 no
C(27) H(37) 0.970 no
C(28) H(38) 0.970 no
C(29) H(39) 0.970 no
C(30) H(40) 0.970 no
C(31) H(41) 0.970 no
C(32) H(42) 0.970 no
C(32) H(43) 0.970 no
C(32) H(44) 0.970 no
C(34) H(45) 0.970 no
C(35) H(46) 0.970 no
C(36) H(47) 0.970 no
C(37) H(48) 0.970 no
C(38) H(49) 0.970 no
C(40) H(50) 0.970 no
C(41) H(51) 0.970 no
C(42) H(52) 0.970 no
C(43) H(53) 0.970 no
C(44) H(54) 0.970 no

loop_
_geom_contact_atom_site_label_1
_geom_contact_atom_site_label_2
_geom_contact_distance
_geom_contact_site_symmetry_2
N(4) C(36) 3.532(8) 4_454
C(9) C(35) 3.561(9) 4_454
C(11) C(34) 3.544(10) 4_554
C(13) C(37) 3.584(10) 4_454
C(23) C(41) 3.589(9) 2_645
C(24) C(40) 3.483(8) 2_645
C(25) C(37) 3.479(9) 2_645
C(34) C(11) 3.544(10) 4_455
C(35) C(9) 3.561(9) 4_555
C(36) N(4) 3.532(8) 4_555
C(37) C(13) 3.584(10) 4_555
C(37) C(25) 3.479(9) 2_655
C(40) C(24) 3.483(8) 2_655
C(41) C(23) 3.589(9) 2_655
Fe(1) H(45) 3.458 4_554
N(2) H(17) 2.941 4_555
N(2) H(53) 3.357 1_655
N(3) H(47) 3.489 4_454
N(4) H(22) 2.723 3_655
N(4) H(27) 3.070 1_455
N(4) H(47) 2.640 4_454
C(2) H(29) 3.501 4_454
C(2) H(51) 3.155 3_665
C(3) H(33) 3.476 4_454
C(3) H(43) 3.318 4_554
C(3) H(45) 3.524 4_554
C(3) H(51) 3.301 3_665
C(3) H(52) 3.532 3_665
C(4) H(43) 3.498 4_554
C(4) H(45) 2.998 4_554
C(4) H(46) 3.507 4_554
C(5) H(53) 3.306 1_655
C(6) H(40) 3.154 2_655
C(7) H(7) 3.571 3_665
C(7) H(11) 3.373 3_665
C(7) H(40) 3.179 2_655
C(7) H(41) 3.458 2_655
C(8) H(7) 3.352 3_665
C(9) H(30) 3.251 4_454
C(9) H(46) 3.370 4_454
C(9) H(47) 3.563 4_454
C(10) H(38) 3.596 3_655
C(11) H(34) 3.186 3_755
C(11) H(35) 3.126 3_755
C(11) H(38) 3.599 3_655
C(11) H(45) 3.109 4_554
C(11) H(46) 3.269 4_554
C(12) H(34) 3.250 3_755
C(12) H(35) 3.549 3_755
C(12) H(38) 3.495 3_655
C(12) H(39) 3.375 3_655
C(12) H(43) 3.312 4_554
C(12) H(45) 2.996 4_554
C(13) H(29) 3.439 4_454
C(13) H(38) 3.403 3_655
C(13) H(39) 3.473 3_655
C(13) H(48) 3.157 4_454
C(14) H(38) 3.450 3_655
C(14) H(47) 3.387 4_454
C(14) H(48) 3.278 4_454
C(16) H(25) 3.575 3_755
C(16) H(34) 3.571 3_755
C(16) H(38) 3.071 3_655
C(16) H(47) 3.563 2_645
C(17) H(21) 3.457 3_755
C(18) H(46) 3.074 4_554
C(18) H(54) 3.121 1_655
C(19) H(1) 3.396 4_555
C(19) H(12) 3.135 4_555
C(19) H(14) 3.549 4_555
C(19) H(17) 3.400 4_555
C(21) H(2) 3.368 4_555
C(21) H(51) 3.558 2_645
C(22) H(2) 3.045 4_555
C(22) H(51) 3.250 2_645
C(23) H(15) 3.543 3_755
C(23) H(23) 3.188 3_755
C(23) H(38) 3.219 1_655
C(23) H(39) 3.419 1_655
C(23) H(50) 3.527 2_645
C(23) H(51) 3.259 2_645
C(24) H(15) 3.219 3_755
C(24) H(50) 2.962 2_645
C(24) H(51) 3.570 2_645
C(25) H(48) 3.571 2_645
C(25) H(50) 3.195 2_645
C(26) H(48) 3.581 2_645
C(27) H(48) 3.044 2_645
C(28) H(22) 3.535 3_655
C(28) H(23) 3.439 3_655
C(28) H(33) 3.321 1_455
C(28) H(34) 2.847 1_455
C(28) H(48) 2.677 2_645
C(29) H(33) 3.527 1_455
C(29) H(34) 3.033 1_455
C(29) H(48) 2.944 2_645
C(30) H(6) 3.257 2_645
C(30) H(8) 3.119 2_645
C(30) H(48) 3.461 2_645
C(30) H(49) 3.514 2_645
C(30) H(52) 3.578 2_545
C(31) H(8) 3.224 2_645
C(32) H(2) 3.408 4_455
C(32) H(16) 3.345 4_455
C(32) H(33) 3.222 1_455
C(33) H(35) 3.229 2_655
C(34) H(3) 3.097 4_455
C(34) H(15) 2.991 4_455
C(34) H(16) 3.172 4_455
C(34) H(35) 2.930 2_655
C(35) H(3) 3.315 4_455
C(35) H(12) 3.422 4_555
C(35) H(13) 3.302 4_555
C(35) H(14) 3.370 4_555
C(35) H(15) 2.799 4_455
C(35) H(28) 3.257 4_455
C(35) H(35) 2.819 2_655
C(36) H(12) 3.291 4_555
C(36) H(13) 3.312 4_555
C(36) H(18) 3.021 4_555
C(36) H(35) 3.013 2_655
C(36) H(36) 3.075 2_655
C(37) H(17) 3.125 4_555
C(37) H(18) 3.284 4_555
C(37) H(35) 3.268 2_655
C(37) H(36) 2.702 2_655
C(38) H(17) 3.526 4_555
C(38) H(35) 3.374 2_655
C(38) H(36) 3.247 2_655
C(39) H(16) 3.449 4_455
C(40) H(35) 3.460 2_655
C(41) H(9) 3.572 3_665
C(41) H(39) 3.546 2_555
C(42) H(9) 3.230 3_665
C(42) H(39) 3.243 2_555
C(42) H(40) 3.530 2_555
C(43) H(4) 3.565 1_455
C(44) H(26) 3.563 1_455
H(1) C(19) 3.396 4_454
H(1) H(29) 2.739 4_454
H(1) H(30) 3.177 4_454
H(1) H(32) 3.454 4_454
H(1) H(51) 2.833 3_665
H(2) C(21) 3.368 4_454
H(2) C(22) 3.045 4_454
H(2) C(32) 3.408 4_554
H(2) H(32) 3.162 4_454
H(2) H(33) 2.529 4_454
H(2) H(42) 3.534 4_554
H(2) H(43) 2.786 4_554
H(2) H(44) 3.402 4_554
H(2) H(45) 3.467 4_554
H(2) H(51) 3.117 3_665
H(2) H(52) 3.592 3_665
H(3) C(34) 3.097 4_554
H(3) C(35) 3.315 4_554
H(3) H(14) 3.375 1_655
H(3) H(43) 3.175 4_554
H(3) H(45) 2.431 4_554
H(3) H(46) 2.865 4_554
H(4) C(43) 3.565 1_655
H(4) H(53) 2.608 1_655
H(5) H(40) 3.259 2_655
H(5) H(41) 3.555 2_655
H(6) C(30) 3.257 2_655
H(6) H(40) 2.567 2_655
H(6) H(53) 3.590 1_655
H(7) C(7) 3.571 3_665
H(7) C(8) 3.352 3_665
H(7) H(7) 2.698 3_665
H(7) H(10) 3.241 3_665
H(7) H(11) 2.631 3_665
H(8) C(30) 3.119 2_655
H(8) C(31) 3.224 2_655
H(8) H(11) 3.342 3_665
H(8) H(14) 3.374 3_665
H(8) H(40) 2.460 2_655
H(8) H(41) 2.663 2_655
H(9) C(41) 3.572 3_665
H(9) C(42) 3.230 3_665
H(9) H(51) 3.455 3_665
H(9) H(52) 2.836 3_665
H(10) H(7) 3.241 3_665
H(11) C(7) 3.373 3_665
H(11) H(7) 2.631 3_665
H(11) H(8) 3.342 3_665
H(12) C(19) 3.135 4_454
H(12) C(35) 3.422 4_454
H(12) C(36) 3.291 4_454
H(12) H(29) 2.987 4_454
H(12) H(30) 2.786 4_454
H(12) H(31) 3.109 4_454
H(12) H(46) 3.500 4_454
H(12) H(47) 3.296 4_454
H(13) C(35) 3.302 4_454
H(13) C(36) 3.312 4_454
H(13) H(46) 2.974 4_454
H(13) H(47) 3.010 4_454
H(14) C(19) 3.549 4_454
H(14) C(35) 3.370 4_454
H(14) H(3) 3.375 1_455
H(14) H(8) 3.374 3_665
H(14) H(30) 2.855 4_454
H(14) H(31) 3.528 4_454
H(14) H(41) 3.397 4_454
H(14) H(46) 3.102 4_454
H(15) C(23) 3.543 3_755
H(15) C(24) 3.219 3_755
H(15) C(34) 2.991 4_554
H(15) C(35) 2.799 4_554
H(15) H(34) 3.137 3_755
H(15) H(35) 2.449 3_755
H(15) H(45) 2.797 4_554
H(15) H(46) 2.477 4_554
H(16) C(32) 3.345 4_554
H(16) C(34) 3.172 4_554
H(16) C(39) 3.449 4_554
H(16) H(34) 3.276 3_755
H(16) H(35) 3.349 3_755
H(16) H(39) 3.244 3_655
H(16) H(42) 3.402 4_554
H(16) H(43) 2.610 4_554
H(16) H(45) 2.567 4_554
H(17) N(2) 2.941 4_454
H(17) C(19) 3.400 4_454
H(17) C(37) 3.125 4_454
H(17) C(38) 3.526 4_454
H(17) H(29) 2.667 4_454
H(17) H(31) 3.273 4_454
H(17) H(32) 3.211 4_454
H(17) H(39) 3.416 3_655
H(17) H(48) 2.861 4_454
H(17) H(49) 3.555 4_454
H(18) C(36) 3.021 4_454
H(18) C(37) 3.284 4_454
H(18) H(47) 2.612 4_454
H(18) H(48) 3.103 4_454
H(19) H(47) 3.539 2_645
H(20) H(20) 3.478 3_655
H(20) H(22) 3.465 3_655
H(20) H(38) 3.389 3_655
H(20) H(47) 3.591 4_454
H(21) C(17) 3.457 3_755
H(21) H(21) 3.479 3_755
H(21) H(24) 3.396 3_755
H(21) H(25) 2.789 3_755
H(21) H(27) 3.384 3_755
H(21) H(47) 3.375 2_645
H(22) N(4) 2.723 3_655
H(22) C(28) 3.535 3_655
H(22) H(20) 3.465 3_655
H(22) H(27) 3.276 3_755
H(22) H(37) 3.063 3_655
H(22) H(38) 2.846 3_655
H(22) H(47) 3.017 2_645
H(23) C(23) 3.188 3_755
H(23) C(28) 3.439 3_655
H(23) H(34) 2.693 3_755
H(23) H(38) 2.518 3_655
H(24) H(21) 3.396 3_755
H(25) C(16) 3.575 3_755
H(25) H(21) 2.789 3_755
H(25) H(35) 3.589 3_755
H(25) H(46) 3.366 4_554
H(26) C(44) 3.563 1_655
H(26) H(42) 3.520 1_655
H(26) H(53) 3.187 1_655
H(26) H(54) 2.882 1_655
H(27) N(4) 3.070 1_655
H(27) H(21) 3.384 3_755
H(27) H(22) 3.276 3_755
H(27) H(42) 3.138 1_655
H(27) H(46) 3.090 4_554
H(27) H(54) 2.778 1_655
H(28) C(35) 3.257 4_554
H(28) H(46) 2.312 4_554
H(28) H(53) 3.278 1_655
H(28) H(54) 3.190 1_655
H(29) C(2) 3.501 4_555
H(29) C(13) 3.439 4_555
H(29) H(1) 2.739 4_555
H(29) H(12) 2.987 4_555
H(29) H(17) 2.667 4_555
H(30) C(9) 3.251 4_555
H(30) H(1) 3.177 4_555
H(30) H(12) 2.786 4_555
H(30) H(14) 2.855 4_555
H(31) H(12) 3.109 4_555
H(31) H(14) 3.528 4_555
H(31) H(17) 3.273 4_555
H(32) H(1) 3.454 4_555
H(32) H(2) 3.162 4_555
H(32) H(17) 3.211 4_555
H(33) C(3) 3.476 4_555
H(33) C(28) 3.321 1_655
H(33) C(29) 3.527 1_655
H(33) C(32) 3.222 1_655
H(33) H(2) 2.529 4_555
H(33) H(38) 3.353 1_655
H(33) H(42) 2.801 1_655
H(33) H(43) 3.305 1_655
H(33) H(44) 3.040 1_655
H(33) H(51) 3.543 2_645
H(34) C(11) 3.186 3_755
H(34) C(12) 3.250 3_755
H(34) C(16) 3.571 3_755
H(34) C(28) 2.847 1_655
H(34) C(29) 3.033 1_655
H(34) H(15) 3.137 3_755
H(34) H(16) 3.276 3_755
H(34) H(23) 2.693 3_755
H(34) H(38) 2.354 1_655
H(34) H(39) 2.679 1_655
H(34) H(51) 3.581 2_645
H(35) C(11) 3.126 3_755
H(35) C(12) 3.549 3_755
H(35) C(33) 3.229 2_645
H(35) C(34) 2.930 2_645
H(35) C(35) 2.819 2_645
H(35) C(36) 3.013 2_645
H(35) C(37) 3.268 2_645
H(35) C(38) 3.374 2_645
H(35) C(40) 3.460 2_645
H(35) H(15) 2.449 3_755
H(35) H(16) 3.349 3_755
H(35) H(25) 3.589 3_755
H(35) H(45) 3.355 2_645
H(35) H(46) 3.228 2_645
H(35) H(47) 3.505 2_645
H(35) H(50) 2.957 2_645
H(36) C(36) 3.075 2_645
H(36) C(37) 2.702 2_645
H(36) C(38) 3.247 2_645
H(36) H(47) 3.291 2_645
H(36) H(48) 2.657 2_645
H(36) H(49) 3.559 2_645
H(36) H(50) 3.330 2_645
H(37) H(22) 3.063 3_655
H(37) H(48) 3.461 2_645
H(38) C(10) 3.596 3_655
H(38) C(11) 3.599 3_655
H(38) C(12) 3.495 3_655
H(38) C(13) 3.403 3_655
H(38) C(14) 3.450 3_655
H(38) C(16) 3.071 3_655
H(38) C(23) 3.219 1_455
H(38) H(20) 3.389 3_655
H(38) H(22) 2.846 3_655
H(38) H(23) 2.518 3_655
H(38) H(33) 3.353 1_455
H(38) H(34) 2.354 1_455
H(38) H(48) 2.860 2_645
H(39) C(12) 3.375 3_655
H(39) C(13) 3.473 3_655
H(39) C(23) 3.419 1_455
H(39) C(41) 3.546 2_545
H(39) C(42) 3.243 2_545
H(39) H(16) 3.244 3_655
H(39) H(17) 3.416 3_655
H(39) H(34) 2.679 1_455
H(39) H(48) 3.319 2_645
H(39) H(52) 3.263 2_545
H(40) C(6) 3.154 2_645
H(40) C(7) 3.179 2_645
H(40) C(42) 3.530 2_545
H(40) H(5) 3.259 2_645
H(40) H(6) 2.567 2_645
H(40) H(8) 2.460 2_645
H(40) H(52) 2.954 2_545
H(41) C(7) 3.458 2_645
H(41) H(5) 3.555 2_645
H(41) H(8) 2.663 2_645
H(41) H(14) 3.397 4_555
H(42) H(2) 3.534 4_455
H(42) H(16) 3.402 4_455
H(42) H(26) 3.520 1_455
H(42) H(27) 3.138 1_455
H(42) H(33) 2.801 1_455
H(43) C(3) 3.318 4_455
H(43) C(4) 3.498 4_455
H(43) C(12) 3.312 4_455
H(43) H(2) 2.786 4_455
H(43) H(3) 3.175 4_455
H(43) H(16) 2.610 4_455
H(43) H(33) 3.305 1_455
H(44) H(2) 3.402 4_455
H(44) H(33) 3.040 1_455
H(45) Fe(1) 3.458 4_455
H(45) C(3) 3.524 4_455
H(45) C(4) 2.998 4_455
H(45) C(11) 3.109 4_455
H(45) C(12) 2.996 4_455
H(45) H(2) 3.467 4_455
H(45) H(3) 2.431 4_455
H(45) H(15) 2.797 4_455
H(45) H(16) 2.567 4_455
H(45) H(35) 3.355 2_655
H(46) C(4) 3.507 4_455
H(46) C(9) 3.370 4_555
H(46) C(11) 3.269 4_455
H(46) C(18) 3.074 4_455
H(46) H(3) 2.865 4_455
H(46) H(12) 3.500 4_555
H(46) H(13) 2.974 4_555
H(46) H(14) 3.102 4_555
H(46) H(15) 2.477 4_455
H(46) H(25) 3.366 4_455
H(46) H(27) 3.090 4_455
H(46) H(28) 2.312 4_455
H(46) H(35) 3.228 2_655
H(47) N(3) 3.489 4_555
H(47) N(4) 2.640 4_555
H(47) C(9) 3.563 4_555
H(47) C(14) 3.387 4_555
H(47) C(16) 3.563 2_655
H(47) H(12) 3.296 4_555
H(47) H(13) 3.010 4_555
H(47) H(18) 2.612 4_555
H(47) H(19) 3.539 2_655
H(47) H(20) 3.591 4_555
H(47) H(21) 3.375 2_655
H(47) H(22) 3.017 2_655
H(47) H(35) 3.505 2_655
H(47) H(36) 3.291 2_655
H(48) C(13) 3.157 4_555
H(48) C(14) 3.278 4_555
H(48) C(25) 3.571 2_655
H(48) C(26) 3.581 2_655
H(48) C(27) 3.044 2_655
H(48) C(28) 2.677 2_655
H(48) C(29) 2.944 2_655
H(48) C(30) 3.461 2_655
H(48) H(17) 2.861 4_555
H(48) H(18) 3.103 4_555
H(48) H(36) 2.657 2_655
H(48) H(37) 3.461 2_655
H(48) H(38) 2.860 2_655
H(48) H(39) 3.319 2_655
H(49) C(30) 3.514 2_655
H(49) H(17) 3.555 4_555
H(49) H(36) 3.559 2_655
H(50) C(23) 3.527 2_655
H(50) C(24) 2.962 2_655
H(50) C(25) 3.195 2_655
H(50) H(35) 2.957 2_655
H(50) H(36) 3.330 2_655
H(51) C(2) 3.155 3_665
H(51) C(3) 3.301 3_665
H(51) C(21) 3.558 2_655
H(51) C(22) 3.250 2_655
H(51) C(23) 3.259 2_655
H(51) C(24) 3.570 2_655
H(51) H(1) 2.833 3_665
H(51) H(2) 3.117 3_665
H(51) H(9) 3.455 3_665
H(51) H(33) 3.543 2_655
H(51) H(34) 3.581 2_655
H(52) C(3) 3.532 3_665
H(52) C(30) 3.578 2_555
H(52) H(2) 3.592 3_665
H(52) H(9) 2.836 3_665
H(52) H(39) 3.263 2_555
H(52) H(40) 2.954 2_555
H(53) N(2) 3.357 1_455
H(53) C(5) 3.306 1_455
H(53) H(4) 2.608 1_455
H(53) H(6) 3.590 1_455
H(53) H(26) 3.187 1_455
H(53) H(28) 3.278 1_455
H(54) C(18) 3.121 1_455
H(54) H(26) 2.882 1_455
H(54) H(27) 2.778 1_455
H(54) H(28) 3.190 1_455
Mo(1) Fe(1) 4.5697(10) .

loop_
_geom_torsion_atom_site_label_1
_geom_torsion_atom_site_label_2
_geom_torsion_atom_site_label_3
_geom_torsion_atom_site_label_4
_geom_torsion
P(1) Mo(1) P(2) C(10) -22.2(2)
P(1) Mo(1) P(2) C(15) -133.1(2)
P(1) Mo(1) P(2) C(17) 107.7(2)
P(2) Mo(1) P(1) C(1) -16.5(2)
P(2) Mo(1) P(1) C(6) -128.3(2)
P(2) Mo(1) P(1) C(8) 113.9(2)
P(1) Mo(1) P(3) C(19) 23.5(4)
P(1) Mo(1) P(3) C(20) -89.3(3)
P(1) Mo(1) P(3) C(26) 144.7(3)
P(3) Mo(1) P(1) C(1) 99.8(3)
P(3) Mo(1) P(1) C(6) -12.0(4)
P(3) Mo(1) P(1) C(8) -129.7(3)
P(1) Mo(1) P(4) C(32) 136.2(2)
P(1) Mo(1) P(4) C(33) -104.9(2)
P(1) Mo(1) P(4) C(39) 21.6(2)
P(4) Mo(1) P(1) C(1) 175.8(2)
P(4) Mo(1) P(1) C(6) 64.0(2)
P(4) Mo(1) P(1) C(8) -53.7(2)
P(1) Mo(1) N(1) N(2) -171(13)
N(1) Mo(1) P(1) C(1) 78.2(2)
N(1) Mo(1) P(1) C(6) -33.5(2)
N(1) Mo(1) P(1) C(8) -151.3(2)
P(1) Mo(1) N(3) N(4) -42(32)
N(3) Mo(1) P(1) C(1) -101.1(2)
N(3) Mo(1) P(1) C(6) 147.1(2)
N(3) Mo(1) P(1) C(8) 29.3(3)
P(2) Mo(1) P(3) C(19) 140.6(2)
P(2) Mo(1) P(3) C(20) 27.8(2)
P(2) Mo(1) P(3) C(26) -98.2(2)
P(3) Mo(1) P(2) C(10) 169.5(2)
P(3) Mo(1) P(2) C(15) 58.6(2)
P(3) Mo(1) P(2) C(17) -60.6(2)
P(2) Mo(1) P(4) C(32) 14.8(3)
P(2) Mo(1) P(4) C(33) 133.7(2)
P(2) Mo(1) P(4) C(39) -99.9(3)
P(4) Mo(1) P(2) C(10) 98.6(3)
P(4) Mo(1) P(2) C(15) -12.3(3)
P(4) Mo(1) P(2) C(17) -131.5(3)
P(2) Mo(1) N(1) N(2) -74(13)
N(1) Mo(1) P(2) C(10) -107.4(2)
N(1) Mo(1) P(2) C(15) 141.6(2)
N(1) Mo(1) P(2) C(17) 22.5(2)
P(2) Mo(1) N(3) N(4) -139(32)
N(3) Mo(1) P(2) C(10) 70.9(2)
N(3) Mo(1) P(2) C(15) -40.0(2)
N(3) Mo(1) P(2) C(17) -159.2(2)
P(3) Mo(1) P(4) C(32) -56.5(2)
P(3) Mo(1) P(4) C(33) 62.4(2)
P(3) Mo(1) P(4) C(39) -171.1(2)
P(4) Mo(1) P(3) C(19) -53.0(2)
P(4) Mo(1) P(3) C(20) -165.8(2)
P(4) Mo(1) P(3) C(26) 68.2(2)
P(3) Mo(1) N(1) N(2) 14(13)
N(1) Mo(1) P(3) C(19) 45.1(3)
N(1) Mo(1) P(3) C(20) -67.7(2)
N(1) Mo(1) P(3) C(26) 166.4(3)
P(3) Mo(1) N(3) N(4) 133(32)
N(3) Mo(1) P(3) C(19) -135.3(3)
N(3) Mo(1) P(3) C(20) 111.8(2)
N(3) Mo(1) P(3) C(26) -14.1(3)
P(4) Mo(1) N(1) N(2) 99(13)
N(1) Mo(1) P(4) C(32) -139.0(2)
N(1) Mo(1) P(4) C(33) -20.1(2)
N(1) Mo(1) P(4) C(39) 106.3(2)
P(4) Mo(1) N(3) N(4) 48(32)
N(3) Mo(1) P(4) C(32) 42.6(2)
N(3) Mo(1) P(4) C(33) 161.5(2)
N(3) Mo(1) P(4) C(39) -72.1(2)
N(1) Mo(1) N(3) N(4) -63(35)
N(3) Mo(1) N(1) N(2) -150(11)
C(1) Fe(1) C(2) C(3) 119.5(5)
C(2) Fe(1) C(1) P(1) 127.4(6)
C(2) Fe(1) C(1) C(5) -117.4(5)
C(1) Fe(1) C(3) C(2) -37.8(3)
C(1) Fe(1) C(3) C(4) 82.3(4)
C(3) Fe(1) C(1) P(1) 164.8(4)
C(3) Fe(1) C(1) C(2) 37.4(4)
C(3) Fe(1) C(1) C(5) -80.0(4)
C(1) Fe(1) C(4) C(3) -81.3(4)
C(1) Fe(1) C(4) C(5) 37.4(3)
C(4) Fe(1) C(1) P(1) -151.8(4)
C(4) Fe(1) C(1) C(2) 80.8(4)
C(4) Fe(1) C(1) C(5) -36.7(3)
C(1) Fe(1) C(5) C(4) -120.5(5)
C(5) Fe(1) C(1) P(1) -115.1(5)
C(5) Fe(1) C(1) C(2) 117.4(5)
C(1) Fe(1) C(10) P(2) -25.6(4)
C(1) Fe(1) C(10) C(11) -152.4(3)
C(1) Fe(1) C(10) C(14) 90.7(3)
C(10) Fe(1) C(1) P(1) -22.2(4)
C(10) Fe(1) C(1) C(2) -149.7(4)
C(10) Fe(1) C(1) C(5) 92.9(3)
C(1) Fe(1) C(11) C(10) 46.6(5)
C(1) Fe(1) C(11) C(12) 167.2(4)
C(11) Fe(1) C(1) P(1) -52.6(6)
C(11) Fe(1) C(1) C(5) 62.6(5)
C(1) Fe(1) C(12) C(11) -117.9(15)
C(1) Fe(1) C(12) C(13) 2.1(18)
C(12) Fe(1) C(1) P(1) 55.3(17)
C(12) Fe(1) C(1) C(2) -72.1(17)
C(12) Fe(1) C(1) C(5) 170.4(15)
C(1) Fe(1) C(13) C(12) -179.6(3)
C(1) Fe(1) C(13) C(14) -60.3(4)
C(13) Fe(1) C(1) P(1) 57.1(5)
C(13) Fe(1) C(1) C(2) -70.3(5)
C(13) Fe(1) C(1) C(5) 172.3(3)
C(1) Fe(1) C(14) C(10) -102.8(3)
C(1) Fe(1) C(14) C(13) 137.7(3)
C(14) Fe(1) C(1) P(1) 21.1(4)
C(14) Fe(1) C(1) C(2) -106.3(4)
C(14) Fe(1) C(1) C(5) 136.3(3)
C(2) Fe(1) C(3) C(4) 120.2(5)
C(3) Fe(1) C(2) C(1) -119.5(5)
C(2) Fe(1) C(4) C(3) -37.2(4)
C(2) Fe(1) C(4) C(5) 81.6(4)
C(4) Fe(1) C(2) C(1) -82.5(4)
C(4) Fe(1) C(2) C(3) 37.0(3)
C(2) Fe(1) C(5) C(1) 38.8(3)
C(2) Fe(1) C(5) C(4) -81.7(4)
C(5) Fe(1) C(2) C(1) -39.0(3)
C(5) Fe(1) C(2) C(3) 80.5(4)
C(2) Fe(1) C(10) P(2) -58.0(6)
C(2) Fe(1) C(10) C(11) 175.1(3)
C(2) Fe(1) C(10) C(14) 58.3(5)
C(10) Fe(1) C(2) C(1) 50.4(5)
C(10) Fe(1) C(2) C(3) 169.8(3)
C(2) Fe(1) C(11) C(10) -133(4)
C(2) Fe(1) C(11) C(12) -13(4)
C(11) Fe(1) C(2) C(1) 180(3)
C(11) Fe(1) C(2) C(3) -61(4)
C(2) Fe(1) C(12) C(11) 178.7(4)
C(2) Fe(1) C(12) C(13) -61.3(5)
C(12) Fe(1) C(2) C(1) 168.2(4)
C(12) Fe(1) C(2) C(3) -72.4(5)
C(2) Fe(1) C(13) C(12) 139.5(3)
C(2) Fe(1) C(13) C(14) -101.2(4)
C(13) Fe(1) C(2) C(1) 131.5(4)
C(13) Fe(1) C(2) C(3) -109.0(4)
C(2) Fe(1) C(14) C(10) -145.5(3)
C(2) Fe(1) C(14) C(13) 94.9(4)
C(14) Fe(1) C(2) C(1) 87.8(4)
C(14) Fe(1) C(2) C(3) -152.7(3)
C(3) Fe(1) C(4) C(5) 118.8(5)
C(4) Fe(1) C(3) C(2) -120.2(5)
C(3) Fe(1) C(5) C(1) 82.7(4)
C(3) Fe(1) C(5) C(4) -37.8(4)
C(5) Fe(1) C(3) C(2) -82.4(4)
C(5) Fe(1) C(3) C(4) 37.8(4)
C(3) Fe(1) C(10) P(2) 48(2)
C(3) Fe(1) C(10) C(11) -79(2)
C(3) Fe(1) C(10) C(14) 164(2)
C(10) Fe(1) C(3) C(2) -114(2)
C(10) Fe(1) C(3) C(4) 6(2)
C(3) Fe(1) C(11) C(10) 170.0(3)
C(3) Fe(1) C(11) C(12) -69.4(5)
C(11) Fe(1) C(3) C(2) 174.7(3)
C(11) Fe(1) C(3) C(4) -65.1(5)
C(3) Fe(1) C(12) C(11) 136.0(4)
C(3) Fe(1) C(12) C(13) -104.0(4)
C(12) Fe(1) C(3) C(2) 133.2(3)
C(12) Fe(1) C(3) C(4) -106.6(4)
C(3) Fe(1) C(13) C(12) 95.9(4)
C(3) Fe(1) C(13) C(14) -144.8(4)
C(13) Fe(1) C(3) C(2) 88.9(4)
C(13) Fe(1) C(3) C(4) -150.9(4)
C(3) Fe(1) C(14) C(10) -176.8(4)
C(3) Fe(1) C(14) C(13) 63.6(6)
C(14) Fe(1) C(3) C(2) 47.9(6)
C(14) Fe(1) C(3) C(4) 168.1(4)
C(4) Fe(1) C(5) C(1) 120.5(5)
C(5) Fe(1) C(4) C(3) -118.8(5)
C(4) Fe(1) C(10) P(2) 53.6(6)
C(4) Fe(1) C(10) C(11) -73.3(4)
C(4) Fe(1) C(10) C(14) 169.9(4)
C(10) Fe(1) C(4) C(3) -179.0(4)
C(10) Fe(1) C(4) C(5) -60.2(5)
C(4) Fe(1) C(11) C(10) 130.7(3)
C(4) Fe(1) C(11) C(12) -108.7(4)
C(11) Fe(1) C(4) C(3) 138.4(4)
C(11) Fe(1) C(4) C(5) -102.8(4)
C(4) Fe(1) C(12) C(11) 91.1(4)
C(4) Fe(1) C(12) C(13) -148.9(3)
C(12) Fe(1) C(4) C(3) 94.2(4)
C(12) Fe(1) C(4) C(5) -147.0(3)
C(4) Fe(1) C(13) C(12) 59.3(6)
C(4) Fe(1) C(13) C(14) 178.6(4)
C(13) Fe(1) C(4) C(3) 55.3(6)
C(13) Fe(1) C(4) C(5) 174.1(4)
C(4) Fe(1) C(14) C(10) -55.6(18)
C(4) Fe(1) C(14) C(13) -175.2(16)
C(14) Fe(1) C(4) C(3) -130.7(16)
C(14) Fe(1) C(4) C(5) -11.9(18)
C(5) Fe(1) C(10) P(2) 17.7(5)
C(5) Fe(1) C(10) C(11) -109.1(3)
C(5) Fe(1) C(10) C(14) 134.0(3)
C(10) Fe(1) C(5) C(1) -101.1(3)
C(10) Fe(1) C(5) C(4) 138.4(3)
C(5) Fe(1) C(11) C(10) 86.7(4)
C(5) Fe(1) C(11) C(12) -152.7(4)
C(11) Fe(1) C(5) C(1) -144.1(3)
C(11) Fe(1) C(5) C(4) 95.5(4)
C(5) Fe(1) C(12) C(11) 50.4(6)
C(5) Fe(1) C(12) C(13) 170.4(4)
C(12) Fe(1) C(5) C(1) -177.3(4)
C(12) Fe(1) C(5) C(4) 62.2(6)
C(5) Fe(1) C(13) C(12) -145.6(14)
C(5) Fe(1) C(13) C(14) -26.3(17)
C(13) Fe(1) C(5) C(1) -39.5(16)
C(13) Fe(1) C(5) C(4) -159.9(14)
C(5) Fe(1) C(14) C(10) -65.7(4)
C(5) Fe(1) C(14) C(13) 174.7(3)
C(14) Fe(1) C(5) C(1) -62.0(4)
C(14) Fe(1) C(5) C(4) 177.6(3)
C(10) Fe(1) C(11) C(12) 120.6(5)
C(11) Fe(1) C(10) P(2) 126.9(5)
C(11) Fe(1) C(10) C(14) -116.9(4)
C(10) Fe(1) C(12) C(11) -37.2(3)
C(10) Fe(1) C(12) C(13) 82.8(4)
C(12) Fe(1) C(10) P(2) 163.5(5)
C(12) Fe(1) C(10) C(11) 36.6(3)
C(12) Fe(1) C(10) C(14) -80.2(3)
C(10) Fe(1) C(13) C(12) -81.2(3)
C(10) Fe(1) C(13) C(14) 38.1(3)
C(13) Fe(1) C(10) P(2) -153.7(5)
C(13) Fe(1) C(10) C(11) 79.4(3)
C(13) Fe(1) C(10) C(14) -37.4(3)
C(10) Fe(1) C(14) C(13) -119.6(5)
C(14) Fe(1) C(10) P(2) -116.3(6)
C(14) Fe(1) C(10) C(11) 116.9(4)
C(11) Fe(1) C(12) C(13) 120.0(5)
C(12) Fe(1) C(11) C(10) -120.6(5)
C(11) Fe(1) C(13) C(12) -37.2(3)
C(11) Fe(1) C(13) C(14) 82.1(3)
C(13) Fe(1) C(11) C(10) -83.8(3)
C(13) Fe(1) C(11) C(12) 36.9(4)
C(11) Fe(1) C(14) C(10) 39.0(3)
C(11) Fe(1) C(14) C(13) -80.6(4)
C(14) Fe(1) C(11) C(10) -39.6(3)
C(14) Fe(1) C(11) C(12) 81.0(4)
C(12) Fe(1) C(13) C(14) 119.3(5)
C(13) Fe(1) C(12) C(11) -120.0(5)
C(12) Fe(1) C(14) C(10) 82.5(3)
C(12) Fe(1) C(14) C(13) -37.1(3)
C(14) Fe(1) C(12) C(11) -82.1(4)
C(14) Fe(1) C(12) C(13) 38.0(3)
C(13) Fe(1) C(14) C(10) 119.6(5)
C(14) Fe(1) C(13) C(12) -119.3(5)
Mo(1) P(1) C(1) Fe(1) 41.1(4)
Mo(1) P(1) C(1) C(2) 135.3(5)
Mo(1) P(1) C(1) C(5) -46.1(5)
Mo(1) P(1) C(6) C(7) 178.5(5)
Mo(1) P(1) C(8) C(9) -54.6(5)
C(1) P(1) C(6) C(7) 52.0(6)
C(6) P(1) C(1) Fe(1) 160.3(3)
C(6) P(1) C(1) C(2) -105.5(5)
C(6) P(1) C(1) C(5) 73.1(5)
C(1) P(1) C(8) C(9) 83.8(5)
C(8) P(1) C(1) Fe(1) -99.3(4)
C(8) P(1) C(1) C(2) -5.2(6)
C(8) P(1) C(1) C(5) 173.4(4)
C(6) P(1) C(8) C(9) -177.8(5)
C(8) P(1) C(6) C(7) -49.2(6)
Mo(1) P(2) C(10) Fe(1) 46.6(4)
Mo(1) P(2) C(10) C(11) 141.1(4)
Mo(1) P(2) C(10) C(14) -40.5(5)
Mo(1) P(2) C(15) C(16) -173.3(3)
Mo(1) P(2) C(17) C(18) -51.7(5)
C(10) P(2) C(15) C(16) 61.5(4)
C(15) P(2) C(10) Fe(1) 165.4(4)
C(15) P(2) C(10) C(11) -100.1(5)
C(15) P(2) C(10) C(14) 78.2(5)
C(10) P(2) C(17) C(18) 85.7(5)
C(17) P(2) C(10) Fe(1) -93.9(4)
C(17) P(2) C(10) C(11) 0.6(6)
C(17) P(2) C(10) C(14) 179.0(4)
C(15) P(2) C(17) C(18) -176.0(4)
C(17) P(2) C(15) C(16) -39.6(4)
Mo(1) P(3) C(20) C(21) 71.4(5)
Mo(1) P(3) C(20) C(25) -106.3(5)
Mo(1) P(3) C(26) C(27) 34.5(6)
Mo(1) P(3) C(26) C(31) -145.9(5)
C(19) P(3) C(20) C(21) -51.3(5)
C(19) P(3) C(20) C(25) 131.0(5)
C(19) P(3) C(26) C(27) 162.3(5)
C(19) P(3) C(26) C(31) -18.1(6)
C(20) P(3) C(26) C(27) -99.4(5)
C(20) P(3) C(26) C(31) 80.2(6)
C(26) P(3) C(20) C(21) -153.3(5)
C(26) P(3) C(20) C(25) 29.0(5)
Mo(1) P(4) C(33) C(34) -129.8(4)
Mo(1) P(4) C(33) C(38) 43.9(5)
Mo(1) P(4) C(39) C(40) -99.6(5)
Mo(1) P(4) C(39) C(44) 77.4(6)
C(32) P(4) C(33) C(34) -5.3(6)
C(32) P(4) C(33) C(38) 168.4(4)
C(32) P(4) C(39) C(40) 137.9(6)
C(32) P(4) C(39) C(44) -45.1(6)
C(33) P(4) C(39) C(40) 34.8(6)
C(33) P(4) C(39) C(44) -148.2(6)
C(39) P(4) C(33) C(34) 93.5(5)
C(39) P(4) C(33) C(38) -92.9(5)
Fe(1) C(1) C(2) C(3) -60.4(4)
Fe(1) C(1) C(5) C(4) 59.2(4)
P(1) C(1) C(2) Fe(1) -121.5(5)
P(1) C(1) C(2) C(3) 178.1(4)
P(1) C(1) C(5) Fe(1) 121.7(4)
P(1) C(1) C(5) C(4) -179.1(4)
C(2) C(1) C(5) Fe(1) -59.4(3)
C(2) C(1) C(5) C(4) -0.2(5)
C(5) C(1) C(2) Fe(1) 59.8(3)
C(5) C(1) C(2) C(3) -0.7(6)
Fe(1) C(2) C(3) C(4) -58.8(4)
C(1) C(2) C(3) Fe(1) 60.1(4)
C(1) C(2) C(3) C(4) 1.3(6)
Fe(1) C(3) C(4) C(5) -59.4(4)
C(2) C(3) C(4) Fe(1) 58.0(4)
C(2) C(3) C(4) C(5) -1.4(7)
Fe(1) C(4) C(5) C(1) -58.7(4)
C(3) C(4) C(5) Fe(1) 59.6(4)
C(3) C(4) C(5) C(1) 0.9(6)
Fe(1) C(10) C(11) C(12) -59.2(4)
Fe(1) C(10) C(14) C(13) 59.7(4)
P(2) C(10) C(11) Fe(1) -121.5(5)
P(2) C(10) C(11) C(12) 179.3(4)
P(2) C(10) C(14) Fe(1) 120.8(4)
P(2) C(10) C(14) C(13) -179.5(4)
C(11) C(10) C(14) Fe(1) -60.5(3)
C(11) C(10) C(14) C(13) -0.8(6)
C(14) C(10) C(11) Fe(1) 59.9(3)
C(14) C(10) C(11) C(12) 0.7(6)
Fe(1) C(11) C(12) C(13) -58.9(4)
C(10) C(11) C(12) Fe(1) 58.5(4)
C(10) C(11) C(12) C(13) -0.4(6)
Fe(1) C(12) C(13) C(14) -58.7(4)
C(11) C(12) C(13) Fe(1) 58.6(4)
C(11) C(12) C(13) C(14) -0.1(5)
Fe(1) C(13) C(14) C(10) -59.2(4)
C(12) C(13) C(14) Fe(1) 59.7(4)
C(12) C(13) C(14) C(10) 0.5(6)
P(3) C(20) C(21) C(22) -176.3(4)
P(3) C(20) C(25) C(24) 176.5(4)
C(21) C(20) C(25) C(24) -1.3(9)
C(25) C(20) C(21) C(22) 1.6(9)
C(20) C(21) C(22) C(23) -1.1(9)
C(21) C(22) C(23) C(24) 0.4(7)
C(22) C(23) C(24) C(25) -0.1(7)
C(23) C(24) C(25) C(20) 0.6(9)
P(3) C(26) C(27) C(28) -179.8(4)
P(3) C(26) C(31) C(30) 178.5(5)
C(27) C(26) C(31) C(30) -1.9(10)
C(31) C(26) C(27) C(28) 0.6(9)
C(26) C(27) C(28) C(29) 1.0(10)
C(27) C(28) C(29) C(30) -1.3(11)
C(28) C(29) C(30) C(31) -0.0(10)
C(29) C(30) C(31) C(26) 1.7(12)
P(4) C(33) C(34) C(35) 173.3(5)
P(4) C(33) C(38) C(37) -174.0(4)
C(34) C(33) C(38) C(37) -0.0(8)
C(38) C(33) C(34) C(35) -0.4(9)
C(33) C(34) C(35) C(36) 0.1(9)
C(34) C(35) C(36) C(37) 0.7(11)
C(35) C(36) C(37) C(38) -1.2(10)
C(36) C(37) C(38) C(33) 0.8(9)
P(4) C(39) C(40) C(41) 176.1(5)
P(4) C(39) C(44) C(43) -177.3(6)
C(40) C(39) C(44) C(43) -0.2(8)
C(44) C(39) C(40) C(41) -1.0(10)
C(39) C(40) C(41) C(42) 0.9(12)
C(40) C(41) C(42) C(43) 0.5(11)
C(41) C(42) C(43) C(44) -1.7(13)
C(42) C(43) C(44) C(39) 1.6(12)
